data_7017596
loop_
_publ_author_name
'Manzoli, Maela'
'Shetti, Vasudev N.'
'Blaine, Jonathan A. L.'
'Zhu, Lei'
'Isrow, Derek'
'Yempally, Veeranna'
'Captain, Burjor'
'Coluccia, Salvatore'
'Raja, Robert'
'Gianotti, Enrica'

_publ_section_title
;
 Ru(x)Pt(y)Sn(z) cluster-derived nanoparticle catalysts: spectroscopic
 investigation into the nature of active multinuclear single sites.
;
_journal_issue 3
_journal_name_full 'Dalton transactions (Cambridge, England : 2003)'
_journal_page_first 982
_journal_page_last 989
_journal_paper_doi 10.1039/c1dt11243k
_journal_volume 41
_journal_year 2012
_chemical_formula_sum 'C33 H56 O9 Pt2 Ru2 Sn2'
_chemical_formula_weight 1426.48
_chemical_name_systematic
;
?
;
_space_group_IT_number 2
_symmetry_cell_setting triclinic
_symmetry_space_group_name_Hall '-P 1'
_symmetry_space_group_name_H-M 'P -1'
_atom_sites_solution_hydrogens geom
_atom_sites_solution_primary direct
_atom_sites_solution_secondary difmap
_audit_creation_method SHELXL-97
_cell_angle_alpha 89.7330(10)
_cell_angle_beta 80.6050(10)
_cell_angle_gamma 73.4460(10)
_cell_formula_units_Z 2
_cell_length_a 9.6022(4)
_cell_length_b 12.0461(5)
_cell_length_c 21.2192(8)
_cell_measurement_reflns_used 9987
_cell_measurement_temperature 296(2)
_cell_measurement_theta_max 29.16
_cell_measurement_theta_min 2.29
_cell_volume 2318.84(16)
_computing_cell_refinement 'SAINT+ V7.46A (Bruker, 2007)'
_computing_data_collection 'APEX2 v2.2-0 (Bruker, 2007)'
_computing_data_reduction 'SAINT+ V7.46A (Bruker, 2007)'
_computing_molecular_graphics 'XSHELL v4.02 (Bruker, 2000)'
_computing_publication_material 'XCIF v6.12 (Bruker, 2001)'
_computing_structure_refinement 'SHELXL-97 (Sheldrick, 1997)'
_computing_structure_solution 'SHELXS-97 (Sheldrick, 1990)'
_diffrn_ambient_temperature 296(2)
_diffrn_measured_fraction_theta_full 0.995
_diffrn_measured_fraction_theta_max 0.995
_diffrn_measurement_device_type 'Bruker SMART APEX2 CCD diffractometer'
_diffrn_measurement_method 'omega scans'
_diffrn_radiation_monochromator graphite
_diffrn_radiation_source 'fine-focus sealed tube'
_diffrn_radiation_type MoK\a
_diffrn_radiation_wavelength 0.71073
_diffrn_reflns_av_R_equivalents 0.0285
_diffrn_reflns_av_sigmaI/netI 0.0334
_diffrn_reflns_limit_h_max 13
_diffrn_reflns_limit_h_min -13
_diffrn_reflns_limit_k_max 17
_diffrn_reflns_limit_k_min -17
_diffrn_reflns_limit_l_max 30
_diffrn_reflns_limit_l_min -30
_diffrn_reflns_number 37649
_diffrn_reflns_theta_full 30.51
_diffrn_reflns_theta_max 30.51
_diffrn_reflns_theta_min 0.97
_diffrn_standards_decay_% <1
_exptl_absorpt_coefficient_mu 7.746
_exptl_absorpt_correction_T_max 1.000
_exptl_absorpt_correction_T_min 0.582
_exptl_absorpt_correction_type multi-scan
_exptl_absorpt_process_details '(SADABS 2007/4 Bruker)'
_exptl_crystal_colour Brown
_exptl_crystal_density_diffrn 2.043
_exptl_crystal_density_method 'not measured'
_exptl_crystal_description Plate
_exptl_crystal_F_000 1340
_exptl_crystal_size_max 0.30
_exptl_crystal_size_mid 0.08
_exptl_crystal_size_min 0.01
_refine_diff_density_max 1.451
_refine_diff_density_min -1.432
_refine_diff_density_rms 0.141
_refine_ls_extinction_method none
_refine_ls_goodness_of_fit_ref 1.046
_refine_ls_hydrogen_treatment mixed
_refine_ls_matrix_type full
_refine_ls_number_parameters 459
_refine_ls_number_reflns 14077
_refine_ls_number_restraints 0
_refine_ls_restrained_S_all 1.046
_refine_ls_R_factor_all 0.0404
_refine_ls_R_factor_gt 0.0269
_refine_ls_shift/su_max 0.002
_refine_ls_shift/su_mean 0.000
_refine_ls_structure_factor_coef Fsqd
_refine_ls_weighting_details 'calc w=1/[\s^2^(Fo^2^)+(0.0359P)^2^+0.0000P] where P=(Fo^2^+2Fc^2^)/3'
_refine_ls_weighting_scheme calc
_refine_ls_wR_factor_gt 0.0637
_refine_ls_wR_factor_ref 0.0734
_reflns_number_gt 11134
_reflns_number_total 14077
_reflns_threshold_expression >2sigma(I)
_cod_data_source_file c1dt11243k.txt
_cod_data_source_block p-1
_cod_depositor_comments
;
The following automatic conversions were performed:

'_symmetry_cell_setting' value 'Triclinic' changed to 'triclinic'
according to /home/saulius/struct/CIF-dictionaries/cif_core.dic
dictionary named 'cif_core.dic' version 2.4.1 from
2010-06-29.

'_exptl_absorpt_correction_type' value 'Multi-scan'
changed to 'multi-scan' according to
/home/saulius/struct/CIF-dictionaries/cif_core.dic dictionary named
'cif_core.dic' version 2.4.1 from 2010-06-29.

Automatic conversion script
Id: cif_fix_values 1715 2011-07-08 13:25:40Z adriana 
;
_cod_original_sg_symbol_H-M P-1
_cod_database_code 7017596

loop_
_symmetry_equiv_pos_as_xyz
'x, y, z'
'-x, -y, -z'

loop_
_atom_site_label
_atom_site_type_symbol
_atom_site_fract_x
_atom_site_fract_y
_atom_site_fract_z
_atom_site_U_iso_or_equiv
_atom_site_adp_type
_atom_site_occupancy
_atom_site_symmetry_multiplicity
_atom_site_calc_flag
_atom_site_refinement_flags
Pt1 Pt 0.306822(15) 0.078932(11) 0.323031(7) 0.03857(4) Uani 1 1 d .
Pt2 Pt 0.235744(15) 0.269413(12) 0.245197(7) 0.03997(4) Uani 1 1 d .
Ru1 Ru 0.11596(4) 0.29964(3) 0.379889(16) 0.05101(8) Uani 1 1 d .
Ru2 Ru 0.01368(3) 0.16685(3) 0.298680(16) 0.04831(8) Uani 1 1 d .
Sn1 Sn 0.42180(3) -0.15177(2) 0.321331(12) 0.04395(6) Uani 1 1 d .
Sn2 Sn 0.27260(3) 0.29873(2) 0.119362(13) 0.04727(7) Uani 1 1 d .
O10 O 0.6007(5) 0.1115(4) 0.3246(3) 0.1242(19) Uani 1 1 d .
O11 O -0.1408(7) 0.4226(5) 0.4826(3) 0.164(3) Uani 1 1 d .
O12 O 0.3709(6) 0.3769(4) 0.4174(2) 0.1111(16) Uani 1 1 d .
O13 O 0.0075(5) 0.5127(3) 0.30128(19) 0.0854(11) Uani 1 1 d .
O14 O 0.1680(4) 0.0944(3) 0.46880(15) 0.0763(10) Uani 1 1 d .
O20 O 0.4725(5) 0.3802(4) 0.2532(2) 0.1046(15) Uani 1 1 d .
O21 O -0.0839(6) 0.0159(4) 0.2100(2) 0.1130(17) Uani 1 1 d .
O22 O -0.2378(5) 0.3792(4) 0.2851(3) 0.145(2) Uani 1 1 d .
O23 O -0.1622(5) 0.1051(5) 0.4185(2) 0.1091(15) Uani 1 1 d .
C10 C 0.4905(5) 0.0923(4) 0.3271(3) 0.0679(13) Uani 1 1 d .
C11 C -0.0469(8) 0.3758(5) 0.4440(3) 0.096(2) Uani 1 1 d .
C12 C 0.2742(7) 0.3504(4) 0.4039(3) 0.0733(14) Uani 1 1 d .
C13 C 0.0547(5) 0.4292(4) 0.3254(2) 0.0639(12) Uani 1 1 d .
C14 C 0.1568(5) 0.1619(4) 0.4310(2) 0.0595(11) Uani 1 1 d .
C20 C 0.3843(5) 0.3380(4) 0.2473(2) 0.0627(12) Uani 1 1 d .
C21 C -0.0424(6) 0.0692(5) 0.2415(3) 0.0725(14) Uani 1 1 d .
C22 C -0.1443(6) 0.3015(5) 0.2914(3) 0.0854(17) Uani 1 1 d .
C23 C -0.0949(5) 0.1281(5) 0.3746(3) 0.0734(14) Uani 1 1 d .
C31 C 0.5444(6) -0.2066(4) 0.2240(2) 0.0693(13) Uani 1 1 d .
C32 C 0.6770(9) -0.1595(7) 0.2108(4) 0.138(3) Uani 1 1 d .
H32A H 0.7244 -0.1782 0.1672 0.206 Uiso 1 1 calc R
H32B H 0.7453 -0.1937 0.2388 0.206 Uiso 1 1 calc R
H32C H 0.6450 -0.0769 0.2182 0.206 Uiso 1 1 calc R
C33 C 0.4424(9) -0.1549(8) 0.1773(3) 0.155(4) Uani 1 1 d .
H33A H 0.4214 -0.2160 0.1551 0.232 Uiso 1 1 calc R
H33B H 0.4890 -0.1117 0.1469 0.232 Uiso 1 1 calc R
H33C H 0.3522 -0.1043 0.2001 0.232 Uiso 1 1 calc R
C34 C 0.5978(8) -0.3360(5) 0.2145(3) 0.114(3) Uani 1 1 d .
H34A H 0.5170 -0.3678 0.2272 0.171 Uiso 1 1 calc R
H34B H 0.6728 -0.3667 0.2400 0.171 Uiso 1 1 calc R
H34C H 0.6379 -0.3565 0.1702 0.171 Uiso 1 1 calc R
C35 C 0.2392(6) -0.2317(4) 0.3456(3) 0.0685(13) Uani 1 1 d .
C36 C 0.1436(9) -0.2107(7) 0.2944(4) 0.122(3) Uani 1 1 d .
H36A H 0.2017 -0.2454 0.2544 0.183 Uiso 1 1 calc R
H36B H 0.1040 -0.1288 0.2903 0.183 Uiso 1 1 calc R
H36C H 0.0643 -0.2446 0.3059 0.183 Uiso 1 1 calc R
C37 C 0.3009(9) -0.3624(5) 0.3496(5) 0.131(3) Uani 1 1 d .
H37A H 0.2212 -0.3958 0.3610 0.197 Uiso 1 1 calc R
H37B H 0.3638 -0.3787 0.3813 0.197 Uiso 1 1 calc R
H37C H 0.3566 -0.3950 0.3088 0.197 Uiso 1 1 calc R
C38 C 0.1441(8) -0.1802(7) 0.4087(4) 0.120(3) Uani 1 1 d .
H38A H 0.1117 -0.0973 0.4070 0.180 Uiso 1 1 calc R
H38B H 0.2003 -0.2013 0.4426 0.180 Uiso 1 1 calc R
H38C H 0.0599 -0.2094 0.4164 0.180 Uiso 1 1 calc R
C39 C 0.5700(6) -0.2002(5) 0.3934(3) 0.0757(15) Uani 1 1 d .
C40 C 0.6295(12) -0.3316(6) 0.3929(5) 0.182(5) Uani 1 1 d .
H40A H 0.6936 -0.3530 0.4240 0.273 Uiso 1 1 calc R
H40B H 0.6834 -0.3603 0.3512 0.273 Uiso 1 1 calc R
H40C H 0.5489 -0.3645 0.4031 0.273 Uiso 1 1 calc R
C41 C 0.4914(11) -0.1565(10) 0.4577(4) 0.189(6) Uani 1 1 d .
H41A H 0.4079 -0.1859 0.4681 0.284 Uiso 1 1 calc R
H41B H 0.4585 -0.0733 0.4588 0.284 Uiso 1 1 calc R
H41C H 0.5565 -0.1816 0.4882 0.284 Uiso 1 1 calc R
C42 C 0.6916(11) -0.1473(12) 0.3832(6) 0.222(7) Uani 1 1 d .
H42A H 0.6553 -0.0683 0.3717 0.333 Uiso 1 1 calc R
H42B H 0.7668 -0.1897 0.3493 0.333 Uiso 1 1 calc R
H42C H 0.7322 -0.1492 0.4217 0.333 Uiso 1 1 calc R
C51 C 0.1606(7) 0.1938(5) 0.0718(3) 0.0750(14) Uani 1 1 d .
C52 C 0.1795(10) 0.2098(8) -0.0009(3) 0.139(3) Uani 1 1 d .
H52A H 0.2822 0.1827 -0.0192 0.209 Uiso 1 1 calc R
H52B H 0.1419 0.2904 -0.0089 0.209 Uiso 1 1 calc R
H52C H 0.1263 0.1662 -0.0199 0.209 Uiso 1 1 calc R
C53 C -0.0025(7) 0.2276(6) 0.0973(3) 0.098(2) Uani 1 1 d .
H53A H -0.0451 0.1729 0.0811 0.147 Uiso 1 1 calc R
H53B H -0.0482 0.3036 0.0838 0.147 Uiso 1 1 calc R
H53C H -0.0180 0.2280 0.1431 0.147 Uiso 1 1 calc R
C54 C 0.2246(9) 0.0685(6) 0.0851(4) 0.114(2) Uani 1 1 d .
H54A H 0.2219 0.0605 0.1303 0.171 Uiso 1 1 calc R
H54B H 0.3248 0.0416 0.0634 0.171 Uiso 1 1 calc R
H54C H 0.1680 0.0232 0.0700 0.171 Uiso 1 1 calc R
C55 C 0.1727(6) 0.4875(4) 0.1063(3) 0.0703(13) Uani 1 1 d .
C56 C 0.0055(7) 0.5179(6) 0.1259(3) 0.102(2) Uani 1 1 d .
H56A H -0.0180 0.4978 0.1694 0.153 Uiso 1 1 calc R
H56B H -0.0334 0.4756 0.0984 0.153 Uiso 1 1 calc R
H56C H -0.0373 0.5996 0.1223 0.153 Uiso 1 1 calc R
C57 C 0.2067(8) 0.5122(6) 0.0356(3) 0.111(2) Uani 1 1 d .
H57A H 0.1835 0.5945 0.0309 0.166 Uiso 1 1 calc R
H57B H 0.1485 0.4809 0.0119 0.166 Uiso 1 1 calc R
H57C H 0.3094 0.4769 0.0197 0.166 Uiso 1 1 calc R
C58 C 0.2346(9) 0.5596(5) 0.1463(4) 0.113(3) Uani 1 1 d .
H58A H 0.1940 0.6403 0.1392 0.170 Uiso 1 1 calc R
H58B H 0.3399 0.5383 0.1345 0.170 Uiso 1 1 calc R
H58C H 0.2091 0.5459 0.1908 0.170 Uiso 1 1 calc R
C59 C 0.5120(6) 0.2454(6) 0.0790(3) 0.0805(16) Uani 1 1 d .
C60 C 0.5368(8) 0.2259(8) 0.0072(3) 0.141(3) Uani 1 1 d .
H60A H 0.6404 0.1953 -0.0085 0.211 Uiso 1 1 calc R
H60B H 0.4991 0.2982 -0.0121 0.211 Uiso 1 1 calc R
H60C H 0.4866 0.1718 -0.0034 0.211 Uiso 1 1 calc R
C61 C 0.5814(7) 0.3403(8) 0.0902(4) 0.128(3) Uani 1 1 d .
H61A H 0.5975 0.3402 0.1337 0.192 Uiso 1 1 calc R
H61B H 0.5167 0.4140 0.0823 0.192 Uiso 1 1 calc R
H61C H 0.6739 0.3267 0.0619 0.192 Uiso 1 1 calc R
C62 C 0.5860(7) 0.1357(7) 0.1089(4) 0.140(4) Uani 1 1 d .
H62A H 0.6896 0.1126 0.0920 0.211 Uiso 1 1 calc R
H62B H 0.5442 0.0756 0.0993 0.211 Uiso 1 1 calc R
H62C H 0.5716 0.1489 0.1543 0.211 Uiso 1 1 calc R
H1 H 0.124(5) 0.190(4) 0.223(2) 0.076(15) Uiso 1 1 d .
H2 H 0.156(4) 0.043(3) 0.3071(18) 0.041(10) Uiso 1 1 d .

loop_
_atom_site_aniso_label
_atom_site_aniso_U_11
_atom_site_aniso_U_22
_atom_site_aniso_U_33
_atom_site_aniso_U_23
_atom_site_aniso_U_13
_atom_site_aniso_U_12
Pt1 0.03876(7) 0.03377(7) 0.04147(8) 0.00092(5) -0.00732(5) -0.00741(5)
Pt2 0.04050(7) 0.04210(8) 0.03790(7) 0.00602(5) -0.00687(5) -0.01275(6)
Ru1 0.0641(2) 0.03874(16) 0.04043(17) -0.00310(13) 0.00049(14) -0.00453(14)
Ru2 0.03515(14) 0.05500(19) 0.05497(19) 0.00906(15) -0.00572(13) -0.01444(13)
Sn1 0.05011(14) 0.03466(12) 0.04136(13) 0.00189(10) -0.00428(11) -0.00507(10)
Sn2 0.04563(14) 0.05499(16) 0.03911(14) 0.00981(11) -0.00696(11) -0.01141(12)
O10 0.063(2) 0.114(4) 0.212(6) 0.010(4) -0.050(3) -0.038(2)
O11 0.179(6) 0.121(4) 0.103(4) 0.000(3) 0.074(4) 0.046(4)
O12 0.158(5) 0.097(3) 0.112(4) 0.017(3) -0.074(3) -0.062(3)
O13 0.100(3) 0.054(2) 0.085(3) 0.0147(18) -0.005(2) -0.0004(19)
O14 0.108(3) 0.064(2) 0.0451(18) 0.0077(16) -0.0059(18) -0.0111(19)
O20 0.101(3) 0.139(4) 0.106(3) 0.006(3) -0.028(3) -0.081(3)
O21 0.137(4) 0.136(4) 0.112(4) 0.018(3) -0.057(3) -0.093(4)
O22 0.069(3) 0.103(4) 0.248(7) 0.028(4) -0.057(4) 0.016(3)
O23 0.088(3) 0.162(5) 0.081(3) 0.021(3) 0.017(2) -0.061(3)
C10 0.049(2) 0.061(3) 0.093(4) 0.002(3) -0.022(2) -0.009(2)
C11 0.123(5) 0.061(3) 0.067(3) -0.002(3) 0.023(3) 0.012(3)
C12 0.109(4) 0.054(3) 0.065(3) 0.006(2) -0.029(3) -0.029(3)
C13 0.066(3) 0.053(3) 0.062(3) 0.000(2) 0.000(2) -0.006(2)
C14 0.073(3) 0.055(2) 0.043(2) -0.0042(19) -0.003(2) -0.010(2)
C20 0.065(3) 0.075(3) 0.058(3) 0.006(2) -0.015(2) -0.033(2)
C21 0.062(3) 0.087(4) 0.085(4) 0.018(3) -0.024(3) -0.041(3)
C22 0.051(3) 0.080(4) 0.123(5) 0.019(3) -0.017(3) -0.014(3)
C23 0.055(3) 0.090(4) 0.075(3) 0.009(3) 0.005(2) -0.028(3)
C31 0.083(3) 0.058(3) 0.052(3) -0.007(2) 0.009(2) -0.008(2)
C32 0.142(6) 0.152(7) 0.111(6) -0.043(5) 0.068(5) -0.079(6)
C33 0.155(8) 0.206(10) 0.045(3) -0.002(5) -0.009(4) 0.035(7)
C34 0.141(6) 0.065(4) 0.101(5) -0.031(3) 0.033(4) -0.005(4)
C35 0.079(3) 0.043(2) 0.080(3) 0.001(2) 0.003(3) -0.022(2)
C36 0.148(7) 0.107(5) 0.155(7) 0.031(5) -0.062(6) -0.086(5)
C37 0.120(6) 0.045(3) 0.217(9) 0.028(4) 0.009(6) -0.026(3)
C38 0.117(6) 0.126(6) 0.118(6) -0.019(5) 0.044(5) -0.071(5)
C39 0.081(4) 0.067(3) 0.067(3) 0.009(2) -0.030(3) 0.006(3)
C40 0.254(12) 0.085(5) 0.183(9) 0.012(5) -0.140(9) 0.045(6)
C41 0.163(8) 0.260(12) 0.084(5) -0.048(7) -0.069(6) 0.063(8)
C42 0.154(9) 0.350(17) 0.247(14) 0.184(13) -0.160(10) -0.141(11)
C51 0.097(4) 0.077(3) 0.064(3) 0.006(3) -0.035(3) -0.034(3)
C52 0.186(9) 0.211(10) 0.055(4) 0.000(5) -0.035(5) -0.102(8)
C53 0.089(4) 0.125(6) 0.102(5) 0.020(4) -0.048(4) -0.049(4)
C54 0.143(7) 0.076(4) 0.127(6) -0.016(4) -0.048(5) -0.026(4)
C55 0.077(3) 0.060(3) 0.071(3) 0.024(2) -0.020(3) -0.011(2)
C56 0.085(4) 0.086(4) 0.111(5) 0.019(4) -0.010(4) 0.010(3)
C57 0.139(6) 0.099(5) 0.076(4) 0.048(4) -0.011(4) -0.010(4)
C58 0.169(7) 0.060(3) 0.126(6) 0.019(4) -0.068(5) -0.033(4)
C59 0.055(3) 0.108(4) 0.064(3) 0.014(3) 0.006(2) -0.010(3)
C60 0.104(5) 0.196(9) 0.077(5) 0.004(5) 0.036(4) 0.002(5)
C61 0.062(4) 0.186(8) 0.136(7) 0.034(6) 0.004(4) -0.048(5)
C62 0.058(4) 0.161(8) 0.163(8) 0.067(6) 0.008(4) 0.014(4)

loop_
_atom_type_symbol
_atom_type_description
_atom_type_scat_dispersion_real
_atom_type_scat_dispersion_imag
_atom_type_scat_source
C C 0.0033 0.0016 'International Tables Vol C Tables 4.2.6.8 and 6.1.1.4'
H H 0.0000 0.0000 'International Tables Vol C Tables 4.2.6.8 and 6.1.1.4'
O O 0.0106 0.0060 'International Tables Vol C Tables 4.2.6.8 and 6.1.1.4'
Ru Ru -1.2594 0.8363 'International Tables Vol C Tables 4.2.6.8 and 6.1.1.4'
Sn Sn -0.6537 1.4246 'International Tables Vol C Tables 4.2.6.8 and 6.1.1.4'
Pt Pt -1.7033 8.3905 'International Tables Vol C Tables 4.2.6.8 and 6.1.1.4'

loop_
_geom_angle_atom_site_label_1
_geom_angle_atom_site_label_2
_geom_angle_atom_site_label_3
_geom_angle
C10 Pt1 C14 103.7(2)
C10 Pt1 Sn1 88.19(15)
C14 Pt1 Sn1 112.51(11)
C10 Pt1 Pt2 93.80(16)
C14 Pt1 Pt2 102.07(11)
Sn1 Pt1 Pt2 143.836(8)
C10 Pt1 Ru2 152.61(16)
C14 Pt1 Ru2 75.79(11)
Sn1 Pt1 Ru2 117.686(10)
Pt2 Pt1 Ru2 60.280(8)
C10 Pt1 Ru1 102.23(16)
C14 Pt1 Ru1 41.52(11)
Sn1 Pt1 Ru1 153.473(10)
Pt2 Pt1 Ru1 60.652(8)
Ru2 Pt1 Ru1 58.853(11)
C10 Pt1 H2 167.6(13)
C14 Pt1 H2 87.6(13)
Sn1 Pt1 H2 82.8(13)
Pt2 Pt1 H2 88.5(12)
Ru2 Pt1 H2 34.9(13)
Ru1 Pt1 H2 89.5(13)
C20 Pt2 C13 90.6(2)
C20 Pt2 Sn2 86.81(15)
C13 Pt2 Sn2 121.41(11)
C20 Pt2 Pt1 103.64(15)
C13 Pt2 Pt1 102.35(11)
Sn2 Pt2 Pt1 135.048(9)
C20 Pt2 Ru2 155.27(15)
C13 Pt2 Ru2 76.01(11)
Sn2 Pt2 Ru2 117.901(11)
Pt1 Pt2 Ru2 60.428(8)
C20 Pt2 Ru1 97.19(15)
C13 Pt2 Ru1 41.22(11)
Sn2 Pt2 Ru1 161.869(11)
Pt1 Pt2 Ru1 61.223(8)
Ru2 Pt2 Ru1 59.085(11)
C20 Pt2 H1 164.4(17)
C13 Pt2 H1 103.5(16)
Sn2 Pt2 H1 80.2(16)
Pt1 Pt2 H1 80.1(16)
Ru2 Pt2 H1 38.9(16)
Ru1 Pt2 H1 97.8(16)
C11 Ru1 C12 102.3(3)
C11 Ru1 C13 88.5(2)
C12 Ru1 C13 94.4(2)
C11 Ru1 C14 90.2(2)
C12 Ru1 C14 93.3(2)
C13 Ru1 C14 172.3(2)
C11 Ru1 Ru2 107.5(2)
C12 Ru1 Ru2 150.20(17)
C13 Ru1 Ru2 87.38(15)
C14 Ru1 Ru2 85.77(14)
C11 Ru1 Pt2 146.5(2)
C12 Ru1 Pt2 95.23(17)
C13 Ru1 Pt2 61.64(14)
C14 Ru1 Pt2 117.25(12)
Ru2 Ru1 Pt2 59.646(10)
C11 Ru1 Pt1 146.07(19)
C12 Ru1 Pt1 94.53(16)
C13 Ru1 Pt1 119.62(14)
C14 Ru1 Pt1 59.27(12)
Ru2 Ru1 Pt1 59.552(10)
Pt2 Ru1 Pt1 58.126(7)
C23 Ru2 C22 91.0(3)
C23 Ru2 C21 95.7(2)
C22 Ru2 C21 95.3(3)
C23 Ru2 Ru1 86.00(18)
C22 Ru2 Ru1 88.3(2)
C21 Ru2 Ru1 176.02(16)
C23 Ru2 Pt2 146.63(17)
C22 Ru2 Pt2 94.10(17)
C21 Ru2 Pt2 116.55(16)
Ru1 Ru2 Pt2 61.269(10)
C23 Ru2 Pt1 100.91(17)
C22 Ru2 Pt1 146.26(18)
C21 Ru2 Pt1 114.49(16)
Ru1 Ru2 Pt1 61.595(10)
Pt2 Ru2 Pt1 59.292(7)
C23 Ru2 H1 174.9(15)
C22 Ru2 H1 92.8(15)
C21 Ru2 H1 80.5(15)
Ru1 Ru2 H1 97.5(15)
Pt2 Ru2 H1 36.4(15)
Pt1 Ru2 H1 77.7(15)
C23 Ru2 H2 87.6(13)
C22 Ru2 H2 178.6(13)
C21 Ru2 H2 85.1(12)
Ru1 Ru2 H2 91.4(12)
Pt2 Ru2 H2 86.9(12)
Pt1 Ru2 H2 34.1(12)
H1 Ru2 H2 88.6(19)
C31 Sn1 C35 111.4(2)
C31 Sn1 C39 110.9(2)
C35 Sn1 C39 108.6(2)
C31 Sn1 Pt1 106.91(13)
C35 Sn1 Pt1 108.67(12)
C39 Sn1 Pt1 110.39(14)
C51 Sn2 C59 109.5(2)
C51 Sn2 C55 110.2(2)
C59 Sn2 C55 110.5(2)
C51 Sn2 Pt2 110.33(14)
C59 Sn2 Pt2 109.62(15)
C55 Sn2 Pt2 106.64(14)
O10 C10 Pt1 171.5(5)
O11 C11 Ru1 178.1(8)
O12 C12 Ru1 177.8(5)
O13 C13 Ru1 170.4(4)
O13 C13 Pt2 112.5(4)
Ru1 C13 Pt2 77.15(15)
O14 C14 Ru1 168.7(4)
O14 C14 Pt1 112.0(3)
Ru1 C14 Pt1 79.22(15)
O20 C20 Pt2 175.1(5)
O21 C21 Ru2 175.6(6)
O22 C22 Ru2 177.5(7)
O23 C23 Ru2 178.0(5)
C34 C31 C33 110.4(6)
C34 C31 C32 108.4(5)
C33 C31 C32 108.0(6)
C34 C31 Sn1 112.0(4)
C33 C31 Sn1 107.7(4)
C32 C31 Sn1 110.3(4)
C31 C32 H32A 109.5
C31 C32 H32B 109.5
H32A C32 H32B 109.5
C31 C32 H32C 109.5
H32A C32 H32C 109.5
H32B C32 H32C 109.5
C31 C33 H33A 109.5
C31 C33 H33B 109.5
H33A C33 H33B 109.5
C31 C33 H33C 109.5
H33A C33 H33C 109.5
H33B C33 H33C 109.5
C31 C34 H34A 109.5
C31 C34 H34B 109.5
H34A C34 H34B 109.5
C31 C34 H34C 109.5
H34A C34 H34C 109.5
H34B C34 H34C 109.5
C36 C35 C38 108.6(6)
C36 C35 C37 107.4(6)
C38 C35 C37 109.9(6)
C36 C35 Sn1 110.4(4)
C38 C35 Sn1 110.3(4)
C37 C35 Sn1 110.2(4)
C35 C36 H36A 109.5
C35 C36 H36B 109.5
H36A C36 H36B 109.5
C35 C36 H36C 109.5
H36A C36 H36C 109.5
H36B C36 H36C 109.5
C35 C37 H37A 109.5
C35 C37 H37B 109.5
H37A C37 H37B 109.5
C35 C37 H37C 109.5
H37A C37 H37C 109.5
H37B C37 H37C 109.5
C35 C38 H38A 109.5
C35 C38 H38B 109.5
H38A C38 H38B 109.5
C35 C38 H38C 109.5
H38A C38 H38C 109.5
H38B C38 H38C 109.5
C41 C39 C42 103.8(8)
C41 C39 C40 109.3(7)
C42 C39 C40 110.5(8)
C41 C39 Sn1 111.1(4)
C42 C39 Sn1 112.9(4)
C40 C39 Sn1 109.2(4)
C39 C40 H40A 109.5
C39 C40 H40B 109.5
H40A C40 H40B 109.5
C39 C40 H40C 109.5
H40A C40 H40C 109.5
H40B C40 H40C 109.5
C39 C41 H41A 109.5
C39 C41 H41B 109.5
H41A C41 H41B 109.5
C39 C41 H41C 109.5
H41A C41 H41C 109.5
H41B C41 H41C 109.5
C39 C42 H42A 109.5
C39 C42 H42B 109.5
H42A C42 H42B 109.5
C39 C42 H42C 109.5
H42A C42 H42C 109.5
H42B C42 H42C 109.5
C54 C51 C53 108.0(6)
C54 C51 C52 110.0(6)
C53 C51 C52 107.5(5)
C54 C51 Sn2 108.5(4)
C53 C51 Sn2 111.4(4)
C52 C51 Sn2 111.3(4)
C51 C52 H52A 109.5
C51 C52 H52B 109.5
H52A C52 H52B 109.5
C51 C52 H52C 109.5
H52A C52 H52C 109.5
H52B C52 H52C 109.5
C51 C53 H53A 109.5
C51 C53 H53B 109.5
H53A C53 H53B 109.5
C51 C53 H53C 109.5
H53A C53 H53C 109.5
H53B C53 H53C 109.5
C51 C54 H54A 109.5
C51 C54 H54B 109.5
H54A C54 H54B 109.5
C51 C54 H54C 109.5
H54A C54 H54C 109.5
H54B C54 H54C 109.5
C58 C55 C56 110.1(6)
C58 C55 C57 110.1(5)
C56 C55 C57 108.2(5)
C58 C55 Sn2 110.1(3)
C56 C55 Sn2 109.3(4)
C57 C55 Sn2 109.0(4)
C55 C56 H56A 109.5
C55 C56 H56B 109.5
H56A C56 H56B 109.5
C55 C56 H56C 109.5
H56A C56 H56C 109.5
H56B C56 H56C 109.5
C55 C57 H57A 109.5
C55 C57 H57B 109.5
H57A C57 H57B 109.5
C55 C57 H57C 109.5
H57A C57 H57C 109.5
H57B C57 H57C 109.5
C55 C58 H58A 109.5
C55 C58 H58B 109.5
H58A C58 H58B 109.5
C55 C58 H58C 109.5
H58A C58 H58C 109.5
H58B C58 H58C 109.5
C62 C59 C60 109.7(6)
C62 C59 C61 110.7(6)
C60 C59 C61 105.3(6)
C62 C59 Sn2 109.0(4)
C60 C59 Sn2 111.0(4)
C61 C59 Sn2 111.0(4)
C59 C60 H60A 109.5
C59 C60 H60B 109.5
H60A C60 H60B 109.5
C59 C60 H60C 109.5
H60A C60 H60C 109.5
H60B C60 H60C 109.5
C59 C61 H61A 109.5
C59 C61 H61B 109.5
H61A C61 H61B 109.5
C59 C61 H61C 109.5
H61A C61 H61C 109.5
H61B C61 H61C 109.5
C59 C62 H62A 109.5
C59 C62 H62B 109.5
H62A C62 H62B 109.5
C59 C62 H62C 109.5
H62A C62 H62C 109.5
H62B C62 H62C 109.5

loop_
_geom_bond_atom_site_label_1
_geom_bond_atom_site_label_2
_geom_bond_distance
Pt1 C10 1.832(5)
Pt1 C14 2.538(4)
Pt1 Sn1 2.6801(3)
Pt1 Pt2 2.8105(2)
Pt1 Ru2 2.8430(3)
Pt1 Ru1 2.9008(3)
Pt1 H2 1.71(4)
Pt2 C20 1.847(5)
Pt2 C13 2.604(5)
Pt2 Sn2 2.6709(3)
Pt2 Ru2 2.8388(3)
Pt2 Ru1 2.8848(4)
Pt2 H1 1.74(5)
Ru1 C11 1.908(5)
Ru1 C12 1.930(6)
Ru1 C13 1.950(5)
Ru1 C14 1.957(5)
Ru1 Ru2 2.8224(5)
Ru2 C23 1.903(5)
Ru2 C22 1.904(6)
Ru2 C21 1.931(6)
Ru2 H1 1.84(5)
Ru2 H2 1.74(4)
Sn1 C31 2.205(5)
Sn1 C35 2.220(5)
Sn1 C39 2.221(5)
Sn2 C51 2.217(5)
Sn2 C59 2.225(5)
Sn2 C55 2.237(5)
O10 C10 1.139(6)
O11 C11 1.128(6)
O12 C12 1.142(6)
O13 C13 1.136(5)
O14 C14 1.136(5)
O20 C20 1.128(6)
O21 C21 1.120(6)
O22 C22 1.123(6)
O23 C23 1.126(6)
C31 C34 1.499(7)
C31 C33 1.515(9)
C31 C32 1.522(8)
C32 H32A 0.9600
C32 H32B 0.9600
C32 H32C 0.9600
C33 H33A 0.9600
C33 H33B 0.9600
C33 H33C 0.9600
C34 H34A 0.9600
C34 H34B 0.9600
C34 H34C 0.9600
C35 C36 1.510(9)
C35 C38 1.516(8)
C35 C37 1.523(7)
C36 H36A 0.9600
C36 H36B 0.9600
C36 H36C 0.9600
C37 H37A 0.9600
C37 H37B 0.9600
C37 H37C 0.9600
C38 H38A 0.9600
C38 H38B 0.9600
C38 H38C 0.9600
C39 C41 1.467(10)
C39 C42 1.468(10)
C39 C40 1.522(9)
C40 H40A 0.9600
C40 H40B 0.9600
C40 H40C 0.9600
C41 H41A 0.9600
C41 H41B 0.9600
C41 H41C 0.9600
C42 H42A 0.9600
C42 H42B 0.9600
C42 H42C 0.9600
C51 C54 1.504(8)
C51 C53 1.507(9)
C51 C52 1.541(8)
C52 H52A 0.9600
C52 H52B 0.9600
C52 H52C 0.9600
C53 H53A 0.9600
C53 H53B 0.9600
C53 H53C 0.9600
C54 H54A 0.9600
C54 H54B 0.9600
C54 H54C 0.9600
C55 C58 1.516(8)
C55 C56 1.528(8)
C55 C57 1.528(8)
C56 H56A 0.9600
C56 H56B 0.9600
C56 H56C 0.9600
C57 H57A 0.9600
C57 H57B 0.9600
C57 H57C 0.9600
C58 H58A 0.9600
C58 H58B 0.9600
C58 H58C 0.9600
C59 C62 1.502(9)
C59 C60 1.511(9)
C59 C61 1.516(10)
C60 H60A 0.9600
C60 H60B 0.9600
C60 H60C 0.9600
C61 H61A 0.9600
C61 H61B 0.9600
C61 H61C 0.9600
C62 H62A 0.9600
C62 H62B 0.9600
C62 H62C 0.9600
